data_9004117
loop_
_publ_author_name
'Hawthorne, F. C.'
'Ito, J.'

_publ_section_title
;
 Synthesis and crystal-structure refinement of transition-metal
 orthopyroxenes I: Orthoenstatite and (Mg, Mn, Co) orthopyroxene
;
_journal_name_full 'The Canadian Mineralogist'
_journal_page_first 321
_journal_page_last 338
_journal_volume 15
_journal_year 1977
_chemical_formula_sum 'Mg O3 Si'
_chemical_name_mineral Enstatite
_space_group_IT_number 61
_symmetry_space_group_name_Hall '-P 2ac 2ab'
_symmetry_space_group_name_H-M 'P b c a'
_cell_angle_alpha 90
_cell_angle_beta 90
_cell_angle_gamma 90
_cell_length_a 18.216
_cell_length_b 8.813
_cell_length_c 5.179
_cell_formula_units_Z 16
_cell_volume 831.424
_database_code_amcsd 0005139
_exptl_crystal_density_diffrn 3.208
_cod_original_formula_sum 'Si Mg O3'
_cod_database_code 9004117

loop_
_space_group_symop_operation_xyz
x,y,z
x,1/2-y,1/2+z
-x,1/2+y,1/2-z
1/2-x,1/2+y,z
1/2+x,1/2-y,-z
1/2+x,y,1/2-z
1/2-x,-y,1/2+z
-x,-y,-z

loop_
_atom_site_aniso_label
_atom_site_aniso_U_11
_atom_site_aniso_U_22
_atom_site_aniso_U_33
_atom_site_aniso_U_12
_atom_site_aniso_U_13
_atom_site_aniso_U_23
SiA 0.00622 0.00693 0.00342 -0.00041 -0.00010 -0.00012
SiB 0.00622 0.00681 0.00355 0.00041 -0.00019 0.00009
MgM1 0.00874 0.00822 0.00359 -0.00016 -0.00062 0.00016
MgM2 0.01093 0.01003 0.00576 -0.00057 -0.00215 0.00074
O1A 0.00605 0.01007 0.00444 -0.00008 0.00010 -0.00018
O2A 0.00992 0.00826 0.00683 -0.00244 -0.00067 0.00046
O3A 0.00891 0.01043 0.00440 0.00041 -0.00048 -0.00206
O1B 0.00706 0.00897 0.00527 -0.00065 0.00000 0.00023
O2B 0.00941 0.00881 0.00544 0.00187 -0.00076 0.00025
O3B 0.00874 0.00933 0.00425 -0.00024 0.00081 -0.00213

loop_
_atom_site_label
_atom_site_fract_x
_atom_site_fract_y
_atom_site_fract_z
SiA 0.27171 0.34150 0.05030
SiB 0.47356 0.33730 0.79820
MgM1 0.37580 0.65386 0.86600
MgM2 0.37682 0.48700 0.35870
O1A 0.18332 0.33990 0.03460
O2A 0.31100 0.50240 0.04340
O3A 0.30320 0.22260 -0.16780
O1B 0.56240 0.34020 0.79970
O2B 0.43280 0.48320 0.68900
O3B 0.44770 0.19500 0.60400

loop_
_cod_related_entry_id
_cod_related_entry_database
_cod_related_entry_code
1 AMCSD 0005139
